data_7251347
loop_
_publ_author_name
'Maniyampara, Pramod Kumar'
'M, BHAGIYALAKSHMI'
'Kurup, Prathapachandra M. R.'
'Potti, Manoj Easwaran'
'Damodaran, Krishna K.'
'Maheswaran , Sithambaresan'
'Hussain, Firasat'

_publ_section_title
;
 Nickel(II) Complexes of Halogen-Containing NNO Donor Aroylhydrazones as
 Potential Putative Binders against SARS Cov-2 M pro
;
_journal_name_full CrystEngComm
_journal_paper_doi 10.1039/D5CE00875A
_journal_year 2025
_chemical_formula_moiety 'C38 H27 Br2 N6 Ni O2, Cl'
_chemical_formula_sum 'C38 H27 Br2 Cl N6 Ni O2'
_chemical_formula_weight 853.60
_space_group_crystal_system monoclinic
_space_group_IT_number 14
_space_group_name_Hall '-P 2yn'
_space_group_name_H-M_alt 'P 1 21/n 1'
_atom_sites_solution_hydrogens mixed
_audit_creation_method SHELXL-2019/3
_audit_update_record
;
2025-01-22 deposited with the CCDC.	2025-11-26 downloaded from the CCDC.
;
_cell_angle_alpha 90
_cell_angle_beta 105.770(2)
_cell_angle_gamma 90
_cell_formula_units_Z 4
_cell_length_a 11.7229(6)
_cell_length_b 21.9885(11)
_cell_length_c 14.3111(7)
_cell_measurement_reflns_used 9797
_cell_measurement_temperature 302(2)
_cell_measurement_theta_max 33.14
_cell_measurement_theta_min 3.012
_cell_volume 3550.1(3)
_computing_cell_refinement 'APEX2/SAINT (Bruker, 2004)'
_computing_data_collection 'APEX2 (Bruker, 2004)'
_computing_data_reduction 'SAINT/XPREP (Bruker, 2004)'
_computing_molecular_graphics 'ORTEP3 (Farrugia, 1997) and Mercury (Bruno et al., 2002)'
_computing_publication_material 'SHELXL-2014/7 (Sheldrick, 2014)'
_computing_structure_refinement 'SHELXL-2019/2 (Sheldrick, 2019)'
_computing_structure_solution 'SHELXT 2014/5 (Sheldrick, 2014)'
_diffrn_ambient_temperature 302(2)
_diffrn_measured_fraction_theta_full 0.998
_diffrn_measured_fraction_theta_max 0.997
_diffrn_measurement_device_type 'Bruker axs kappa apex2 CCD Diffractometer'
_diffrn_measurement_method '\w and \f scan'
_diffrn_radiation_type MoK\a
_diffrn_radiation_wavelength 0.71073
_diffrn_reflns_av_R_equivalents 0.0575
_diffrn_reflns_av_unetI/netI 0.0228
_diffrn_reflns_Laue_measured_fraction_full 0.998
_diffrn_reflns_Laue_measured_fraction_max 0.997
_diffrn_reflns_limit_h_max 14
_diffrn_reflns_limit_h_min -14
_diffrn_reflns_limit_k_max 27
_diffrn_reflns_limit_k_min -27
_diffrn_reflns_limit_l_max 17
_diffrn_reflns_limit_l_min -17
_diffrn_reflns_number 133465
_diffrn_reflns_point_group_measured_fraction_full 0.998
_diffrn_reflns_point_group_measured_fraction_max 0.997
_diffrn_reflns_theta_full 25.242
_diffrn_reflns_theta_max 26.431
_diffrn_reflns_theta_min 2.958
_diffrn_source 'fine-focus sealed tube'
_exptl_absorpt_coefficient_mu 2.916
_exptl_absorpt_correction_T_max 0.720
_exptl_absorpt_correction_T_min 0.522
_exptl_absorpt_correction_type multi-scan
_exptl_absorpt_process_details 'SADABS (Bruker, 2004)'
_exptl_crystal_colour Brown
_exptl_crystal_density_diffrn 1.597
_exptl_crystal_description Block
_exptl_crystal_F_000 1712
_exptl_crystal_size_max 0.250
_exptl_crystal_size_mid 0.140
_exptl_crystal_size_min 0.080
_refine_diff_density_max 0.660
_refine_diff_density_min -0.992
_refine_diff_density_rms 0.083
_refine_ls_extinction_method none
_refine_ls_goodness_of_fit_ref 1.154
_refine_ls_hydrogen_treatment mixed
_refine_ls_matrix_type full
_refine_ls_number_parameters 455
_refine_ls_number_reflns 7271
_refine_ls_number_restraints 1
_refine_ls_restrained_S_all 1.154
_refine_ls_R_factor_all 0.0739
_refine_ls_R_factor_gt 0.0560
_refine_ls_shift/su_max 0.001
_refine_ls_shift/su_mean 0.000
_refine_ls_structure_factor_coef Fsqd
_refine_ls_weighting_details 'w=1/[\s^2^(Fo^2^)+(0.0306P)^2^+11.6784P] where P=(Fo^2^+2Fc^2^)/3'
_refine_ls_weighting_scheme calc
_refine_ls_wR_factor_gt 0.1224
_refine_ls_wR_factor_ref 0.1292
_reflns_Friedel_coverage 0.000
_reflns_number_gt 5824
_reflns_number_total 7294
_reflns_threshold_expression 'I > 2\s(I)'
_cod_data_source_file d5ce00875a2.cif
_cod_data_source_block shelx_CCDC2
_cod_original_sg_symbol_H-M 'P 21/n'
_cod_database_code 7251347
_shelx_shelxl_version_number 2019/3
_shelx_space_group_comment
;
The symmetry employed for this shelxl refinement is uniquely defined
by the following loop, which should always be used as a source of
symmetry information in preference to the above space-group names.
They are only intended as comments.
;
_shelx_estimated_absorpt_t_min 0.529
_shelx_estimated_absorpt_t_max 0.800

loop_
_space_group_symop_operation_xyz
'x, y, z'
'-x+1/2, y+1/2, -z+1/2'
'-x, -y, -z'
'x-1/2, -y-1/2, z-1/2'

loop_
_atom_site_label
_atom_site_type_symbol
_atom_site_fract_x
_atom_site_fract_y
_atom_site_fract_z
_atom_site_U_iso_or_equiv
_atom_site_adp_type
_atom_site_occupancy
_atom_site_site_symmetry_order
_atom_site_calc_flag
_atom_site_refinement_flags_posn
_atom_site_refinement_flags_adp
_atom_site_refinement_flags_occupancy
_atom_site_disorder_assembly
_atom_site_disorder_group
C1 C 0.8813(5) 0.3496(2) 0.4554(4) 0.0493(12) Uani 1 1 d . . . . .
H1 H 0.880638 0.391303 0.465777 0.059 Uiso 1 1 calc R U . . .
C2 C 0.9761(5) 0.3246(3) 0.4302(4) 0.0583(15) Uani 1 1 d . . . . .
H2 H 1.038827 0.348785 0.424287 0.070 Uiso 1 1 calc R U . . .
C3 C 0.9762(5) 0.2636(3) 0.4141(5) 0.0629(16) Uani 1 1 d . . . . .
H3 H 1.038733 0.245615 0.395918 0.075 Uiso 1 1 calc R U . . .
C4 C 0.8832(5) 0.2287(3) 0.4250(4) 0.0527(13) Uani 1 1 d . . . . .
H4 H 0.883238 0.186913 0.415504 0.063 Uiso 1 1 calc R U . . .
C5 C 0.7896(4) 0.2561(2) 0.4502(3) 0.0371(10) Uani 1 1 d . . . . .
C6 C 0.6885(4) 0.2227(2) 0.4692(3) 0.0350(10) Uani 1 1 d . . . . .
C7 C 0.6763(4) 0.1557(2) 0.4557(3) 0.0384(10) Uani 1 1 d . . . . .
C8 C 0.6796(5) 0.1289(3) 0.3695(4) 0.0541(14) Uani 1 1 d . . . . .
H8 H 0.687905 0.153113 0.318549 0.065 Uiso 1 1 calc R U . . .
C9 C 0.6708(6) 0.0667(3) 0.3575(6) 0.0735(19) Uani 1 1 d . . . . .
H9 H 0.674236 0.049510 0.298957 0.088 Uiso 1 1 calc R U . . .
C10 C 0.6572(7) 0.0308(3) 0.4295(7) 0.083(2) Uani 1 1 d . . . . .
H10 H 0.650961 -0.011113 0.420987 0.100 Uiso 1 1 calc R U . . .
C11 C 0.6526(7) 0.0563(3) 0.5153(6) 0.085(2) Uani 1 1 d . . . . .
H11 H 0.643281 0.031424 0.565294 0.103 Uiso 1 1 calc R U . . .
C12 C 0.6615(6) 0.1187(2) 0.5293(4) 0.0608(15) Uani 1 1 d . . . . .
H12 H 0.657584 0.135529 0.587972 0.073 Uiso 1 1 calc R U . . .
C13 C 0.4644(4) 0.28284(19) 0.5530(3) 0.0326(9) Uani 1 1 d . . . . .
C14 C 0.3604(4) 0.2679(2) 0.5898(3) 0.0341(10) Uani 1 1 d . . . . .
C15 C 0.3414(4) 0.2100(2) 0.6216(4) 0.0410(11) Uani 1 1 d . . . . .
H15 H 0.393268 0.178737 0.617343 0.049 Uiso 1 1 calc R U . . .
C16 C 0.2475(4) 0.1980(2) 0.6591(3) 0.0445(12) Uani 1 1 d . . . . .
H16 H 0.236706 0.159359 0.681664 0.053 Uiso 1 1 calc R U . . .
C17 C 0.1693(4) 0.2446(2) 0.6627(3) 0.0432(11) Uani 1 1 d . . . . .
C18 C 0.1847(4) 0.3023(2) 0.6308(4) 0.0469(12) Uani 1 1 d . . . . .
H18 H 0.131295 0.333103 0.633451 0.056 Uiso 1 1 calc R U . . .
C19 C 0.2804(4) 0.3137(2) 0.5950(4) 0.0408(11) Uani 1 1 d . . . . .
H19 H 0.291703 0.352625 0.573965 0.049 Uiso 1 1 calc R U . . .
C20 C 0.7592(4) 0.2961(2) 0.7223(4) 0.0437(11) Uani 1 1 d . . . . .
H20 H 0.731442 0.258269 0.697077 0.052 Uiso 1 1 calc R U . . .
C21 C 0.8146(5) 0.3005(2) 0.8198(4) 0.0505(13) Uani 1 1 d . . . . .
H21 H 0.824930 0.266187 0.859230 0.061 Uiso 1 1 calc R U . . .
C22 C 0.8544(5) 0.3559(2) 0.8578(4) 0.0494(13) Uani 1 1 d . . . . .
H22 H 0.892761 0.359882 0.923553 0.059 Uiso 1 1 calc R U . . .
C23 C 0.8367(4) 0.4064(2) 0.7972(3) 0.0439(11) Uani 1 1 d . . . . .
H23 H 0.861451 0.444691 0.822226 0.053 Uiso 1 1 calc R U . . .
C24 C 0.7818(4) 0.39898(19) 0.6988(3) 0.0329(9) Uani 1 1 d . . . . .
C25 C 0.7572(4) 0.44976(19) 0.6278(3) 0.0331(9) Uani 1 1 d . . . . .
C26 C 0.7948(4) 0.51246(19) 0.6573(3) 0.0346(10) Uani 1 1 d . . . . .
C27 C 0.9123(5) 0.5261(2) 0.7037(4) 0.0469(12) Uani 1 1 d . . . . .
H27 H 0.969718 0.495893 0.712944 0.056 Uiso 1 1 calc R U . . .
C28 C 0.9439(6) 0.5842(3) 0.7360(4) 0.0579(15) Uani 1 1 d . . . . .
H28 H 1.022652 0.592854 0.767611 0.069 Uiso 1 1 calc R U . . .
C29 C 0.8608(6) 0.6297(2) 0.7222(4) 0.0592(15) Uani 1 1 d . . . . .
H29 H 0.882803 0.668583 0.745712 0.071 Uiso 1 1 calc R U . . .
C30 C 0.7454(6) 0.6176(2) 0.6739(4) 0.0573(15) Uani 1 1 d . . . . .
H30 H 0.689314 0.648582 0.662831 0.069 Uiso 1 1 calc R U . . .
C31 C 0.7120(5) 0.5592(2) 0.6415(4) 0.0457(12) Uani 1 1 d . . . . .
H31 H 0.633318 0.551162 0.608899 0.055 Uiso 1 1 calc R U . . .
C32 C 0.5972(4) 0.44517(19) 0.3858(3) 0.0349(10) Uani 1 1 d . . . . .
C33 C 0.5509(4) 0.4844(2) 0.2995(3) 0.0377(10) Uani 1 1 d . . . . .
C34 C 0.5093(5) 0.4582(2) 0.2087(4) 0.0483(13) Uani 1 1 d . . . . .
H34 H 0.513318 0.416260 0.202091 0.058 Uiso 1 1 calc R U . . .
C35 C 0.4618(5) 0.4935(2) 0.1277(4) 0.0530(14) Uani 1 1 d . . . . .
H35 H 0.435422 0.475917 0.066485 0.064 Uiso 1 1 calc R U . . .
C36 C 0.4544(4) 0.5558(2) 0.1395(3) 0.0431(11) Uani 1 1 d . . . . .
C37 C 0.4928(5) 0.5824(2) 0.2284(4) 0.0520(13) Uani 1 1 d . . . . .
H37 H 0.486863 0.624292 0.234768 0.062 Uiso 1 1 calc R U . . .
C38 C 0.5407(5) 0.5468(2) 0.3091(4) 0.0469(12) Uani 1 1 d . . . . .
H38 H 0.566259 0.564718 0.370109 0.056 Uiso 1 1 calc R U . . .
Br2 Br 0.38533(6) 0.60454(3) 0.02881(4) 0.06143(18) Uani 1 1 d . . . . .
Br1 Br 0.03721(6) 0.22851(3) 0.71088(5) 0.0721(2) Uani 1 1 d . . . . .
Cl1 Cl 0.8788(2) 0.53582(11) 0.4332(2) 0.1127(7) Uani 1 1 d . . . . .
N1 N 0.7902(3) 0.31663(17) 0.4657(3) 0.0379(9) Uani 1 1 d . . . . .
N2 N 0.6169(3) 0.25745(16) 0.4999(3) 0.0327(8) Uani 1 1 d . . . . .
N3 N 0.5210(3) 0.23538(16) 0.5277(3) 0.0341(8) Uani 1 1 d . . . . .
N4 N 0.7433(3) 0.34358(16) 0.6622(3) 0.0359(8) Uani 1 1 d . . . . .
N5 N 0.6941(3) 0.43330(16) 0.5429(3) 0.0330(8) Uani 1 1 d . . . . .
N6 N 0.6619(4) 0.47315(17) 0.4664(3) 0.0375(9) Uani 1 1 d D . . . .
O2 O 0.5700(3) 0.38984(14) 0.3820(2) 0.0416(8) Uani 1 1 d . . . . .
O1 O 0.4913(3) 0.33848(13) 0.5498(2) 0.0391(7) Uani 1 1 d . . . . .
Ni1 Ni 0.64992(5) 0.34597(2) 0.51546(4) 0.03289(14) Uani 1 1 d . . . . .
H6 H 0.715(5) 0.500(3) 0.462(5) 0.10(3) Uiso 1 1 d D . . . .

loop_
_atom_site_aniso_label
_atom_site_aniso_U_11
_atom_site_aniso_U_22
_atom_site_aniso_U_33
_atom_site_aniso_U_23
_atom_site_aniso_U_13
_atom_site_aniso_U_12
C1 0.054(3) 0.043(3) 0.053(3) 0.003(2) 0.017(3) -0.004(2)
C2 0.047(3) 0.067(4) 0.070(4) 0.009(3) 0.031(3) -0.005(3)
C3 0.049(3) 0.071(4) 0.080(4) 0.003(3) 0.035(3) 0.002(3)
C4 0.051(3) 0.048(3) 0.063(3) 0.001(3) 0.021(3) 0.004(3)
C5 0.037(2) 0.040(3) 0.034(2) -0.001(2) 0.0085(19) 0.003(2)
C6 0.039(2) 0.031(2) 0.033(2) -0.0005(18) 0.0051(19) 0.0017(19)
C7 0.039(2) 0.032(2) 0.044(3) -0.001(2) 0.010(2) 0.004(2)
C8 0.058(3) 0.047(3) 0.055(3) -0.015(3) 0.013(3) 0.002(3)
C9 0.070(4) 0.057(4) 0.089(5) -0.036(4) 0.015(4) 0.004(3)
C10 0.084(5) 0.036(3) 0.126(7) -0.009(4) 0.022(5) 0.002(3)
C11 0.118(6) 0.042(3) 0.096(6) 0.022(4) 0.030(5) 0.010(4)
C12 0.087(4) 0.037(3) 0.060(4) 0.008(3) 0.022(3) 0.010(3)
C13 0.035(2) 0.031(2) 0.028(2) -0.0048(17) 0.0018(18) 0.0011(18)
C14 0.035(2) 0.032(2) 0.031(2) -0.0064(18) 0.0026(18) -0.0015(19)
C15 0.041(3) 0.033(2) 0.047(3) 0.000(2) 0.010(2) 0.002(2)
C16 0.052(3) 0.040(3) 0.041(3) 0.005(2) 0.011(2) -0.008(2)
C17 0.042(3) 0.053(3) 0.036(3) -0.001(2) 0.012(2) -0.006(2)
C18 0.040(3) 0.052(3) 0.050(3) -0.002(2) 0.014(2) 0.005(2)
C19 0.042(3) 0.034(2) 0.049(3) 0.002(2) 0.016(2) 0.002(2)
C20 0.051(3) 0.032(2) 0.044(3) 0.004(2) 0.006(2) -0.002(2)
C21 0.058(3) 0.045(3) 0.043(3) 0.014(2) 0.004(2) 0.004(2)
C22 0.056(3) 0.051(3) 0.035(3) 0.005(2) 0.002(2) 0.002(2)
C23 0.048(3) 0.041(3) 0.036(3) -0.001(2) 0.000(2) -0.002(2)
C24 0.033(2) 0.032(2) 0.032(2) -0.0003(18) 0.0071(18) -0.0019(18)
C25 0.034(2) 0.030(2) 0.035(2) -0.0007(18) 0.0082(19) 0.0008(18)
C26 0.044(3) 0.028(2) 0.031(2) -0.0019(18) 0.010(2) -0.0032(19)
C27 0.049(3) 0.036(3) 0.049(3) 0.000(2) 0.002(2) -0.004(2)
C28 0.067(4) 0.049(3) 0.051(3) -0.005(3) 0.004(3) -0.025(3)
C29 0.093(5) 0.035(3) 0.055(3) -0.011(2) 0.031(3) -0.018(3)
C30 0.080(4) 0.032(3) 0.069(4) -0.002(2) 0.035(3) 0.007(3)
C31 0.048(3) 0.038(3) 0.054(3) -0.004(2) 0.017(2) -0.001(2)
C32 0.039(2) 0.029(2) 0.036(2) 0.0013(18) 0.0078(19) 0.0018(19)
C33 0.042(3) 0.034(2) 0.036(2) 0.0030(19) 0.008(2) 0.004(2)
C34 0.070(4) 0.032(2) 0.038(3) 0.000(2) 0.007(2) 0.005(2)
C35 0.071(4) 0.051(3) 0.032(3) -0.003(2) 0.005(2) 0.007(3)
C36 0.049(3) 0.040(3) 0.038(3) 0.010(2) 0.008(2) 0.006(2)
C37 0.070(4) 0.028(2) 0.052(3) 0.003(2) 0.006(3) 0.007(2)
C38 0.062(3) 0.035(3) 0.038(3) -0.002(2) 0.004(2) 0.002(2)
Br2 0.0746(4) 0.0556(3) 0.0475(3) 0.0198(3) 0.0055(3) 0.0076(3)
Br1 0.0639(4) 0.0879(5) 0.0759(4) 0.0018(4) 0.0386(3) -0.0153(3)
Cl1 0.1033(16) 0.1045(17) 0.132(2) 0.0138(15) 0.0349(15) -0.0035(13)
N1 0.037(2) 0.035(2) 0.041(2) 0.0031(17) 0.0110(17) -0.0017(17)
N2 0.035(2) 0.0283(18) 0.0332(19) -0.0041(15) 0.0063(16) -0.0004(15)
N3 0.0343(19) 0.0299(19) 0.038(2) -0.0061(16) 0.0091(16) -0.0029(16)
N4 0.039(2) 0.0288(19) 0.037(2) 0.0001(16) 0.0058(16) -0.0009(16)
N5 0.037(2) 0.0286(18) 0.0300(19) 0.0017(15) 0.0023(16) -0.0009(15)
N6 0.045(2) 0.0290(19) 0.033(2) 0.0044(16) 0.0019(17) -0.0040(17)
O2 0.053(2) 0.0299(16) 0.0351(17) 0.0009(13) -0.0002(15) -0.0010(14)
O1 0.0403(17) 0.0247(15) 0.055(2) -0.0030(14) 0.0173(15) 0.0010(13)
Ni1 0.0354(3) 0.0254(3) 0.0349(3) -0.0021(2) 0.0046(2) -0.0009(2)

loop_
_atom_type_symbol
_atom_type_description
_atom_type_scat_dispersion_real
_atom_type_scat_dispersion_imag
_atom_type_scat_source
C C 0.0033 0.0016 'International Tables Vol C Tables 4.2.6.8 and 6.1.1.4'
H H 0.0000 0.0000 'International Tables Vol C Tables 4.2.6.8 and 6.1.1.4'
Br Br -0.2901 2.4595 'International Tables Vol C Tables 4.2.6.8 and 6.1.1.4'
Cl Cl 0.1484 0.1585 'International Tables Vol C Tables 4.2.6.8 and 6.1.1.4'
N N 0.0061 0.0033 'International Tables Vol C Tables 4.2.6.8 and 6.1.1.4'
O O 0.0106 0.0060 'International Tables Vol C Tables 4.2.6.8 and 6.1.1.4'
Ni Ni 0.3393 1.1124 'International Tables Vol C Tables 4.2.6.8 and 6.1.1.4'

loop_
_geom_angle_atom_site_label_1
_geom_angle_atom_site_label_2
_geom_angle_atom_site_label_3
_geom_angle
_geom_angle_site_symmetry_1
_geom_angle_site_symmetry_3
_geom_angle_publ_flag
N1 C1 C2 122.8(5) . . ?
N1 C1 H1 118.6 . . ?
C2 C1 H1 118.6 . . ?
C3 C2 C1 118.5(5) . . ?
C3 C2 H2 120.8 . . ?
C1 C2 H2 120.8 . . ?
C2 C3 C4 119.5(5) . . ?
C2 C3 H3 120.3 . . ?
C4 C3 H3 120.3 . . ?
C3 C4 C5 119.8(5) . . ?
C3 C4 H4 120.1 . . ?
C5 C4 H4 120.1 . . ?
N1 C5 C4 120.2(5) . . ?
N1 C5 C6 115.4(4) . . ?
C4 C5 C6 124.3(4) . . ?
N2 C6 C5 113.2(4) . . ?
N2 C6 C7 125.4(4) . . ?
C5 C6 C7 121.4(4) . . ?
C8 C7 C12 118.2(5) . . ?
C8 C7 C6 121.0(5) . . ?
C12 C7 C6 120.8(4) . . ?
C7 C8 C9 121.2(6) . . ?
C7 C8 H8 119.4 . . ?
C9 C8 H8 119.4 . . ?
C10 C9 C8 120.5(6) . . ?
C10 C9 H9 119.7 . . ?
C8 C9 H9 119.7 . . ?
C9 C10 C11 119.4(6) . . ?
C9 C10 H10 120.3 . . ?
C11 C10 H10 120.3 . . ?
C10 C11 C12 121.1(7) . . ?
C10 C11 H11 119.5 . . ?
C12 C11 H11 119.5 . . ?
C7 C12 C11 119.6(6) . . ?
C7 C12 H12 120.2 . . ?
C11 C12 H12 120.2 . . ?
O1 C13 N3 126.6(4) . . ?
O1 C13 C14 117.4(4) . . ?
N3 C13 C14 116.0(4) . . ?
C15 C14 C19 118.4(4) . . ?
C15 C14 C13 122.4(4) . . ?
C19 C14 C13 119.2(4) . . ?
C16 C15 C14 121.2(4) . . ?
C16 C15 H15 119.4 . . ?
C14 C15 H15 119.4 . . ?
C15 C16 C17 118.8(5) . . ?
C15 C16 H16 120.6 . . ?
C17 C16 H16 120.6 . . ?
C18 C17 C16 121.5(5) . . ?
C18 C17 Br1 119.1(4) . . ?
C16 C17 Br1 119.4(4) . . ?
C19 C18 C17 118.9(5) . . ?
C19 C18 H18 120.5 . . ?
C17 C18 H18 120.5 . . ?
C18 C19 C14 121.2(5) . . ?
C18 C19 H19 119.4 . . ?
C14 C19 H19 119.4 . . ?
N4 C20 C21 123.1(5) . . ?
N4 C20 H20 118.5 . . ?
C21 C20 H20 118.5 . . ?
C22 C21 C20 118.9(5) . . ?
C22 C21 H21 120.5 . . ?
C20 C21 H21 120.5 . . ?
C21 C22 C23 119.2(5) . . ?
C21 C22 H22 120.4 . . ?
C23 C22 H22 120.4 . . ?
C22 C23 C24 119.2(5) . . ?
C22 C23 H23 120.4 . . ?
C24 C23 H23 120.4 . . ?
N4 C24 C23 120.8(4) . . ?
N4 C24 C25 115.4(4) . . ?
C23 C24 C25 123.8(4) . . ?
N5 C25 C26 125.6(4) . . ?
N5 C25 C24 112.8(4) . . ?
C26 C25 C24 121.4(4) . . ?
C27 C26 C31 118.4(4) . . ?
C27 C26 C25 121.3(4) . . ?
C31 C26 C25 120.2(4) . . ?
C28 C27 C26 120.3(5) . . ?
C28 C27 H27 119.9 . . ?
C26 C27 H27 119.9 . . ?
C29 C28 C27 120.8(5) . . ?
C29 C28 H28 119.6 . . ?
C27 C28 H28 119.6 . . ?
C30 C29 C28 119.9(5) . . ?
C30 C29 H29 120.1 . . ?
C28 C29 H29 120.1 . . ?
C29 C30 C31 120.0(5) . . ?
C29 C30 H30 120.0 . . ?
C31 C30 H30 120.0 . . ?
C30 C31 C26 120.6(5) . . ?
C30 C31 H31 119.7 . . ?
C26 C31 H31 119.7 . . ?
O2 C32 N6 123.9(4) . . ?
O2 C32 C33 119.8(4) . . ?
N6 C32 C33 116.2(4) . . ?
C34 C33 C38 119.1(4) . . ?
C34 C33 C32 119.7(4) . . ?
C38 C33 C32 121.0(4) . . ?
C35 C34 C33 120.9(5) . . ?
C35 C34 H34 119.6 . . ?
C33 C34 H34 119.6 . . ?
C34 C35 C36 118.5(5) . . ?
C34 C35 H35 120.7 . . ?
C36 C35 H35 120.7 . . ?
C37 C36 C35 121.6(4) . . ?
C37 C36 Br2 119.6(4) . . ?
C35 C36 Br2 118.8(4) . . ?
C36 C37 C38 119.6(5) . . ?
C36 C37 H37 120.2 . . ?
C38 C37 H37 120.2 . . ?
C37 C38 C33 120.3(5) . . ?
C37 C38 H38 119.9 . . ?
C33 C38 H38 119.9 . . ?
C1 N1 C5 119.2(4) . . ?
C1 N1 Ni1 127.3(3) . . ?
C5 N1 Ni1 113.3(3) . . ?
C6 N2 N3 122.9(4) . . ?
C6 N2 Ni1 119.4(3) . . ?
N3 N2 Ni1 117.5(3) . . ?
C13 N3 N2 107.9(3) . . ?
C20 N4 C24 118.7(4) . . ?
C20 N4 Ni1 127.7(3) . . ?
C24 N4 Ni1 113.3(3) . . ?
C25 N5 N6 122.3(4) . . ?
C25 N5 Ni1 120.4(3) . . ?
N6 N5 Ni1 117.1(3) . . ?
C32 N6 N5 111.2(4) . . ?
C32 N6 H6 120(5) . . ?
N5 N6 H6 116(5) . . ?
C32 O2 Ni1 110.9(3) . . ?
C13 O1 Ni1 109.7(3) . . ?
N2 Ni1 N5 174.63(15) . . ?
N2 Ni1 O1 77.69(13) . . ?
N5 Ni1 O1 103.46(14) . . ?
N2 Ni1 N1 78.71(15) . . ?
N5 Ni1 N1 100.36(15) . . ?
O1 Ni1 N1 156.15(14) . . ?
N2 Ni1 N4 96.94(14) . . ?
N5 Ni1 N4 77.84(14) . . ?
O1 Ni1 N4 91.07(14) . . ?
N1 Ni1 N4 95.15(15) . . ?
N2 Ni1 O2 108.71(13) . . ?
N5 Ni1 O2 76.56(13) . . ?
O1 Ni1 O2 92.57(13) . . ?
N1 Ni1 O2 91.72(14) . . ?
N4 Ni1 O2 154.29(13) . . ?

loop_
_geom_bond_atom_site_label_1
_geom_bond_atom_site_label_2
_geom_bond_distance
_geom_bond_site_symmetry_2
_geom_bond_publ_flag
C1 N1 1.330(6) . ?
C1 C2 1.374(7) . ?
C1 H1 0.9300 . ?
C2 C3 1.360(8) . ?
C2 H2 0.9300 . ?
C3 C4 1.377(8) . ?
C3 H3 0.9300 . ?
C4 C5 1.382(7) . ?
C4 H4 0.9300 . ?
C5 N1 1.348(6) . ?
C5 C6 1.481(6) . ?
C6 N2 1.297(6) . ?
C6 C7 1.488(6) . ?
C7 C8 1.377(7) . ?
C7 C12 1.378(7) . ?
C8 C9 1.378(8) . ?
C8 H8 0.9300 . ?
C9 C10 1.342(10) . ?
C9 H9 0.9300 . ?
C10 C11 1.365(10) . ?
C10 H10 0.9300 . ?
C11 C12 1.386(8) . ?
C11 H11 0.9300 . ?
C12 H12 0.9300 . ?
C13 O1 1.268(5) . ?
C13 N3 1.339(5) . ?
C13 C14 1.490(6) . ?
C14 C15 1.390(6) . ?
C14 C19 1.391(6) . ?
C15 C16 1.376(7) . ?
C15 H15 0.9300 . ?
C16 C17 1.384(7) . ?
C16 H16 0.9300 . ?
C17 C18 1.377(7) . ?
C17 Br1 1.892(5) . ?
C18 C19 1.376(7) . ?
C18 H18 0.9300 . ?
C19 H19 0.9300 . ?
C20 N4 1.334(6) . ?
C20 C21 1.372(7) . ?
C20 H20 0.9300 . ?
C21 C22 1.365(7) . ?
C21 H21 0.9300 . ?
C22 C23 1.388(7) . ?
C22 H22 0.9300 . ?
C23 C24 1.390(6) . ?
C23 H23 0.9300 . ?
C24 N4 1.354(5) . ?
C24 C25 1.484(6) . ?
C25 N5 1.291(5) . ?
C25 C26 1.474(6) . ?
C26 C27 1.389(7) . ?
C26 C31 1.390(7) . ?
C27 C28 1.375(7) . ?
C27 H27 0.9300 . ?
C28 C29 1.372(8) . ?
C28 H28 0.9300 . ?
C29 C30 1.367(9) . ?
C29 H29 0.9300 . ?
C30 C31 1.385(7) . ?
C30 H30 0.9300 . ?
C31 H31 0.9300 . ?
C32 O2 1.255(5) . ?
C32 N6 1.345(6) . ?
C32 C33 1.483(6) . ?
C33 C34 1.385(7) . ?
C33 C38 1.386(6) . ?
C34 C35 1.380(7) . ?
C34 H34 0.9300 . ?
C35 C36 1.385(7) . ?
C35 H35 0.9300 . ?
C36 C37 1.361(7) . ?
C36 Br2 1.902(5) . ?
C37 C38 1.383(7) . ?
C37 H37 0.9300 . ?
C38 H38 0.9300 . ?
N1 Ni1 2.065(4) . ?
N2 N3 1.378(5) . ?
N2 Ni1 1.985(4) . ?
N4 Ni1 2.088(4) . ?
N5 N6 1.373(5) . ?
N5 Ni1 2.000(4) . ?
N6 H6 0.877(10) . ?
O2 Ni1 2.117(3) . ?
O1 Ni1 2.055(3) . ?

loop_
_geom_hbond_atom_site_label_D
_geom_hbond_atom_site_label_H
_geom_hbond_atom_site_label_A
_geom_hbond_distance_DH
_geom_hbond_distance_HA
_geom_hbond_distance_DA
_geom_hbond_angle_DHA
_geom_hbond_site_symmetry_A
_geom_hbond_publ_flag
N6 H6 Cl1 0.877(10) 2.21(3) 3.041(5) 157(7) . yes
N6 H6 Cl1 0.877(10) 2.21(3) 3.041(5) 157(7) . yes

loop_
_geom_torsion_atom_site_label_1
_geom_torsion_atom_site_label_2
_geom_torsion_atom_site_label_3
_geom_torsion_atom_site_label_4
_geom_torsion
_geom_torsion_site_symmetry_1
_geom_torsion_site_symmetry_2
_geom_torsion_site_symmetry_3
_geom_torsion_site_symmetry_4
_geom_torsion_publ_flag
N1 C1 C2 C3 0.7(9) . . . . ?
C1 C2 C3 C4 -1.1(9) . . . . ?
C2 C3 C4 C5 1.3(9) . . . . ?
C3 C4 C5 N1 -1.1(8) . . . . ?
C3 C4 C5 C6 -176.4(5) . . . . ?
N1 C5 C6 N2 -1.3(6) . . . . ?
C4 C5 C6 N2 174.2(5) . . . . ?
N1 C5 C6 C7 -179.7(4) . . . . ?
C4 C5 C6 C7 -4.2(7) . . . . ?
N2 C6 C7 C8 128.6(5) . . . . ?
C5 C6 C7 C8 -53.2(6) . . . . ?
N2 C6 C7 C12 -51.4(7) . . . . ?
C5 C6 C7 C12 126.8(5) . . . . ?
C12 C7 C8 C9 -1.3(8) . . . . ?
C6 C7 C8 C9 178.7(5) . . . . ?
C7 C8 C9 C10 0.9(10) . . . . ?
C8 C9 C10 C11 -0.2(11) . . . . ?
C9 C10 C11 C12 0.1(12) . . . . ?
C8 C7 C12 C11 1.1(9) . . . . ?
C6 C7 C12 C11 -178.8(6) . . . . ?
C10 C11 C12 C7 -0.5(11) . . . . ?
O1 C13 C14 C15 -162.0(4) . . . . ?
N3 C13 C14 C15 17.2(6) . . . . ?
O1 C13 C14 C19 16.4(6) . . . . ?
N3 C13 C14 C19 -164.4(4) . . . . ?
C19 C14 C15 C16 -1.3(7) . . . . ?
C13 C14 C15 C16 177.2(4) . . . . ?
C14 C15 C16 C17 1.6(7) . . . . ?
C15 C16 C17 C18 -0.9(7) . . . . ?
C15 C16 C17 Br1 178.3(4) . . . . ?
C16 C17 C18 C19 -0.2(8) . . . . ?
Br1 C17 C18 C19 -179.4(4) . . . . ?
C17 C18 C19 C14 0.6(8) . . . . ?
C15 C14 C19 C18 0.1(7) . . . . ?
C13 C14 C19 C18 -178.3(4) . . . . ?
N4 C20 C21 C22 0.8(8) . . . . ?
C20 C21 C22 C23 0.6(8) . . . . ?
C21 C22 C23 C24 -1.6(8) . . . . ?
C22 C23 C24 N4 1.4(7) . . . . ?
C22 C23 C24 C25 179.3(5) . . . . ?
N4 C24 C25 N5 5.2(6) . . . . ?
C23 C24 C25 N5 -172.8(4) . . . . ?
N4 C24 C25 C26 -179.5(4) . . . . ?
C23 C24 C25 C26 2.5(7) . . . . ?
N5 C25 C26 C27 -130.2(5) . . . . ?
C24 C25 C26 C27 55.1(6) . . . . ?
N5 C25 C26 C31 51.7(7) . . . . ?
C24 C25 C26 C31 -123.0(5) . . . . ?
C31 C26 C27 C28 2.3(8) . . . . ?
C25 C26 C27 C28 -175.9(5) . . . . ?
C26 C27 C28 C29 -0.7(9) . . . . ?
C27 C28 C29 C30 -1.5(9) . . . . ?
C28 C29 C30 C31 1.9(9) . . . . ?
C29 C30 C31 C26 -0.2(8) . . . . ?
C27 C26 C31 C30 -1.9(7) . . . . ?
C25 C26 C31 C30 176.3(5) . . . . ?
O2 C32 C33 C34 -19.4(7) . . . . ?
N6 C32 C33 C34 164.3(5) . . . . ?
O2 C32 C33 C38 155.9(5) . . . . ?
N6 C32 C33 C38 -20.4(7) . . . . ?
C38 C33 C34 C35 2.2(8) . . . . ?
C32 C33 C34 C35 177.7(5) . . . . ?
C33 C34 C35 C36 -1.4(9) . . . . ?
C34 C35 C36 C37 0.2(9) . . . . ?
C34 C35 C36 Br2 -178.4(4) . . . . ?
C35 C36 C37 C38 0.1(9) . . . . ?
Br2 C36 C37 C38 178.7(4) . . . . ?
C36 C37 C38 C33 0.8(9) . . . . ?
C34 C33 C38 C37 -1.9(8) . . . . ?
C32 C33 C38 C37 -177.3(5) . . . . ?
C2 C1 N1 C5 -0.5(8) . . . . ?
C2 C1 N1 Ni1 173.7(4) . . . . ?
C4 C5 N1 C1 0.7(7) . . . . ?
C6 C5 N1 C1 176.4(4) . . . . ?
C4 C5 N1 Ni1 -174.3(4) . . . . ?
C6 C5 N1 Ni1 1.4(5) . . . . ?
C5 C6 N2 N3 -175.9(4) . . . . ?
C7 C6 N2 N3 2.4(7) . . . . ?
C5 C6 N2 Ni1 0.5(5) . . . . ?
C7 C6 N2 Ni1 178.9(3) . . . . ?
O1 C13 N3 N2 1.8(6) . . . . ?
C14 C13 N3 N2 -177.3(3) . . . . ?
C6 N2 N3 C13 -178.5(4) . . . . ?
Ni1 N2 N3 C13 5.0(4) . . . . ?
C21 C20 N4 C24 -1.1(7) . . . . ?
C21 C20 N4 Ni1 -174.8(4) . . . . ?
C23 C24 N4 C20 0.0(7) . . . . ?
C25 C24 N4 C20 -178.1(4) . . . . ?
C23 C24 N4 Ni1 174.5(4) . . . . ?
C25 C24 N4 Ni1 -3.5(5) . . . . ?
C26 C25 N5 N6 5.3(7) . . . . ?
C24 C25 N5 N6 -179.6(4) . . . . ?
C26 C25 N5 Ni1 -179.5(3) . . . . ?
C24 C25 N5 Ni1 -4.5(5) . . . . ?
O2 C32 N6 N5 0.3(6) . . . . ?
C33 C32 N6 N5 176.4(4) . . . . ?
C25 N5 N6 C32 179.6(4) . . . . ?
Ni1 N5 N6 C32 4.3(5) . . . . ?
N6 C32 O2 Ni1 -4.3(6) . . . . ?
C33 C32 O2 Ni1 179.7(3) . . . . ?
N3 C13 O1 Ni1 -7.1(5) . . . . ?
C14 C13 O1 Ni1 172.0(3) . . . . ?
